data_2210997
loop_
_publ_author_name
'Graham Smith'
'Urs D. Wermuth'
'Peter C. Healy'
'Jonathan M. White'

_publ_section_title
;
 The 1:1 proton-transfer compound of 8-quinolinol (oxine) with
 pyrazine-2,3-dicarboxylic acid: 8-hydroxyquinolinium
 3-carboxypyrazine-2-carboxylate dihydrate
;
_journal_coeditor_code FL2064
_journal_issue 11
_journal_name_full 'Acta Crystallographica Section E'
_journal_page_first o5089
_journal_page_last o5091
_journal_paper_doi 10.1107/S1600536806042322
_journal_volume 62
_journal_year 2006
_chemical_formula_iupac 'C9 H8 N O +, C6 H3 N2 O4 -, 2H2 O'
_chemical_formula_moiety 'C9 H8 N O +, C6 H3 N2 O4 -, 2(H2 O)'
_chemical_formula_sum 'C15 H15 N3 O7'
_chemical_formula_weight 349.30
_chemical_melting_point 443.9(13)
_chemical_name_common '8-hydroxyquinolinium pyrazine-2,3-dicarboxylate dihydrate'
_chemical_name_systematic
;
8-hydroxyquinolinium 3-carboxypyrazine-2-carboxylate dihydrate
;
_space_group_IT_number 2
_symmetry_cell_setting triclinic
_symmetry_space_group_name_Hall '-P 1'
_symmetry_space_group_name_H-M 'P -1'
_atom_sites_solution_hydrogens geom
_atom_sites_solution_primary direct
_atom_sites_solution_secondary difmap
_audit_creation_method 'SHELXL97 (Sheldrick, 1997)'
_cell_angle_alpha 86.138(2)
_cell_angle_beta 80.977(2)
_cell_angle_gamma 73.673(2)
_cell_formula_units_Z 4
_cell_length_a 6.8754(9)
_cell_length_b 12.0387(15)
_cell_length_c 19.338(2)
_cell_measurement_reflns_used 2861
_cell_measurement_temperature 130(2)
_cell_measurement_theta_max 27.37
_cell_measurement_theta_min 2.8
_cell_volume 1516.6(3)
_computing_cell_refinement SMART
_computing_data_collection 'SMART (Bruker, 2000)'
_computing_data_reduction 'SAINT (Bruker, 1999)'
_computing_molecular_graphics 'PLATON (Spek, 2003)'
_computing_publication_material PLATON
_computing_structure_refinement 'SHELXL97 (Sheldrick, 1997)'
_computing_structure_solution 'SHELXS97 (Sheldrick, 1997)'
_diffrn_ambient_temperature 130(2)
_diffrn_measured_fraction_theta_full 0.987
_diffrn_measured_fraction_theta_max 0.987
_diffrn_measurement_device_type 'Bruker SMART CCD area-detector'
_diffrn_measurement_method '\f and \w'
_diffrn_radiation_monochromator graphite
_diffrn_radiation_source 'sealed tube'
_diffrn_radiation_type MoK\a
_diffrn_radiation_wavelength 0.71073
_diffrn_reflns_av_R_equivalents 0.0202
_diffrn_reflns_av_sigmaI/netI 0.0388
_diffrn_reflns_limit_h_max 8
_diffrn_reflns_limit_h_min -7
_diffrn_reflns_limit_k_max 14
_diffrn_reflns_limit_k_min -13
_diffrn_reflns_limit_l_max 22
_diffrn_reflns_limit_l_min -15
_diffrn_reflns_number 8060
_diffrn_reflns_theta_full 25.00
_diffrn_reflns_theta_max 25.00
_diffrn_reflns_theta_min 1.07
_diffrn_standards_decay_% 0.0
_exptl_absorpt_coefficient_mu 0.123
_exptl_absorpt_correction_T_max 0.97
_exptl_absorpt_correction_T_min 0.93
_exptl_absorpt_correction_type multi-scan
_exptl_absorpt_process_details '(SADABS; Bruker, 1999)'
_exptl_crystal_colour yellow
_exptl_crystal_density_diffrn 1.530
_exptl_crystal_description block
_exptl_crystal_F_000 728
_exptl_crystal_size_max 0.40
_exptl_crystal_size_mid 0.40
_exptl_crystal_size_min 0.30
_refine_diff_density_max 0.200
_refine_diff_density_min -0.238
_refine_ls_extinction_method none
_refine_ls_goodness_of_fit_ref 1.032
_refine_ls_hydrogen_treatment mixed
_refine_ls_matrix_type full
_refine_ls_number_parameters 508
_refine_ls_number_reflns 5281
_refine_ls_number_restraints 0
_refine_ls_restrained_S_all 1.032
_refine_ls_R_factor_all 0.0484
_refine_ls_R_factor_gt 0.0402
_refine_ls_shift/su_max 0.000
_refine_ls_shift/su_mean 0.000
_refine_ls_structure_factor_coef Fsqd
_refine_ls_weighting_details 'calc w=1/[\s^2^(Fo^2^)+(0.0503P)^2^+ 0.4013P] where P=(Fo^2^+2Fc^2^)/3'
_refine_ls_weighting_scheme calc
_refine_ls_wR_factor_gt 0.0992
_refine_ls_wR_factor_ref 0.1030
_reflns_number_gt 4475
_reflns_number_total 5281
_reflns_threshold_expression I>2\s(I)
_cod_data_source_file fl2064.cif
_cod_data_source_block I
_cod_depositor_comments
;
The following automatic conversions were performed:

'_chemical_melting_point' value '442.6-445.1' was changed to
'443.9(13)' - the average value was taken and precision was
estimated.

Automatic conversion script
Id: cif_fix_values 1646 2011-03-28 12:23:43Z adriana 

The following automatic conversions were performed:

'_chemical_melting_point' value '442.6-445.1' was changed to
'443.9(13)' - the average value was taken and precision was
estimated.

Automatic conversion script
Id: cif_fix_values 1715 2011-07-08 13:25:40Z adriana 
;
_cod_database_code 2210997
_cod_database_fobs_code 2210997

loop_
_symmetry_equiv_pos_as_xyz
'x, y, z'
'-x, -y, -z'

loop_
_atom_site_aniso_label
_atom_site_aniso_U_11
_atom_site_aniso_U_22
_atom_site_aniso_U_33
_atom_site_aniso_U_12
_atom_site_aniso_U_13
_atom_site_aniso_U_23
O8A 0.0294(7) 0.0192(6) 0.0183(7) 0.0011(5) -0.0052(5) 0.0011(5)
N1A 0.0189(7) 0.0175(8) 0.0180(8) -0.0020(6) -0.0029(6) -0.0019(6)
C2A 0.0220(9) 0.0225(9) 0.0182(9) -0.0059(7) -0.0033(7) -0.0014(7)
C3A 0.0237(9) 0.0226(9) 0.0201(9) -0.0062(7) -0.0045(7) 0.0023(7)
C4A 0.0195(9) 0.0186(9) 0.0266(10) -0.0051(7) -0.0059(7) 0.0017(7)
C5A 0.0195(9) 0.0170(9) 0.0273(10) -0.0021(7) -0.0016(7) -0.0039(7)
C6A 0.0221(9) 0.0255(10) 0.0202(10) -0.0054(7) 0.0009(7) -0.0082(7)
C7A 0.0241(10) 0.0258(10) 0.0187(9) -0.0068(8) -0.0027(7) -0.0002(7)
C8A 0.0187(9) 0.0193(9) 0.0205(9) -0.0047(7) -0.0025(7) -0.0004(7)
C9A 0.0153(8) 0.0198(9) 0.0204(9) -0.0054(7) -0.0012(7) -0.0030(7)
C10A 0.0166(9) 0.0189(9) 0.0226(10) -0.0064(7) -0.0024(7) -0.0011(7)
O8B 0.0394(8) 0.0201(7) 0.0193(7) 0.0040(6) -0.0027(6) -0.0011(5)
N1B 0.0222(8) 0.0184(8) 0.0208(8) -0.0022(6) -0.0039(6) -0.0008(6)
C2B 0.0247(9) 0.0273(10) 0.0190(10) -0.0061(8) -0.0034(7) -0.0012(7)
C3B 0.0212(9) 0.0292(10) 0.0225(10) -0.0038(8) -0.0019(7) -0.0067(8)
C4B 0.0202(9) 0.0212(9) 0.0303(11) -0.0030(7) -0.0063(8) -0.0072(8)
C5B 0.0254(10) 0.0179(9) 0.0332(11) -0.0048(7) -0.0095(8) 0.0013(8)
C6B 0.0277(10) 0.0235(10) 0.0280(11) -0.0084(8) -0.0106(8) 0.0062(8)
C7B 0.0250(10) 0.0279(10) 0.0211(10) -0.0080(8) -0.0054(7) -0.0001(8)
C8B 0.0200(9) 0.0206(9) 0.0211(9) -0.0030(7) -0.0044(7) -0.0029(7)
C9B 0.0185(9) 0.0193(9) 0.0268(10) -0.0055(7) -0.0067(7) -0.0024(7)
C10B 0.0183(9) 0.0194(9) 0.0215(9) -0.0051(7) -0.0056(7) 0.0005(7)
O21C 0.0254(7) 0.0242(7) 0.0290(7) -0.0057(5) -0.0053(5) -0.0071(5)
O22C 0.0230(7) 0.0228(7) 0.0198(6) -0.0025(5) 0.0006(5) -0.0054(5)
O31C 0.0480(8) 0.0173(7) 0.0203(7) 0.0059(6) -0.0114(6) -0.0015(5)
O32C 0.0757(11) 0.0235(7) 0.0167(7) 0.0061(7) -0.0120(7) -0.0046(6)
N1C 0.0214(8) 0.0186(7) 0.0181(8) -0.0033(6) -0.0014(6) -0.0008(6)
N4C 0.0230(8) 0.0189(7) 0.0180(8) -0.0039(6) -0.0025(6) -0.0030(6)
C2C 0.0158(8) 0.0186(9) 0.0175(9) -0.0049(7) -0.0015(7) 0.0007(7)
C3C 0.0173(8) 0.0175(8) 0.0178(9) -0.0033(7) -0.0022(7) -0.0014(7)
C5C 0.0258(10) 0.0222(9) 0.0168(9) -0.0049(7) -0.0033(7) -0.0030(7)
C6C 0.0230(9) 0.0215(9) 0.0161(9) -0.0033(7) -0.0041(7) 0.0016(7)
C21C 0.0247(10) 0.0133(8) 0.0164(9) -0.0013(7) -0.0058(7) 0.0026(7)
C31C 0.0247(9) 0.0163(9) 0.0196(9) -0.0022(7) -0.0032(7) -0.0018(7)
O21D 0.0312(7) 0.0241(7) 0.0240(7) -0.0085(6) -0.0027(6) 0.0032(5)
O22D 0.0270(7) 0.0244(7) 0.0238(7) -0.0019(5) -0.0089(5) 0.0042(5)
O31D 0.0392(8) 0.0177(6) 0.0178(7) -0.0002(6) -0.0036(6) -0.0022(5)
O32D 0.0664(10) 0.0208(7) 0.0191(7) -0.0042(7) -0.0096(7) 0.0003(6)
N1D 0.0216(8) 0.0192(8) 0.0193(8) -0.0027(6) -0.0037(6) -0.0012(6)
N4D 0.0251(8) 0.0197(8) 0.0166(8) -0.0029(6) -0.0040(6) 0.0001(6)
C2D 0.0168(8) 0.0186(9) 0.0179(9) -0.0037(7) -0.0030(7) -0.0020(7)
C3D 0.0177(9) 0.0187(9) 0.0173(9) -0.0042(7) -0.0035(7) 0.0004(7)
C5D 0.0275(10) 0.0227(9) 0.0161(9) -0.0021(7) -0.0040(7) 0.0012(7)
C6D 0.0245(9) 0.0224(9) 0.0173(9) -0.0027(7) -0.0030(7) -0.0011(7)
C21D 0.0267(10) 0.0125(8) 0.0185(9) -0.0012(7) -0.0036(7) -0.0047(7)
C31D 0.0213(9) 0.0166(9) 0.0199(10) -0.0026(7) -0.0045(7) -0.0006(7)
O1W 0.0438(9) 0.0249(8) 0.0206(7) -0.0069(7) 0.0011(6) -0.0007(6)
O2W 0.0366(8) 0.0240(7) 0.0260(8) -0.0061(6) -0.0130(6) 0.0006(6)
O3W 0.0315(8) 0.0270(8) 0.0381(9) -0.0061(7) -0.0073(6) -0.0010(6)
O4W 0.0255(8) 0.0296(7) 0.0279(8) -0.0045(6) -0.0030(6) -0.0069(6)

loop_
_atom_site_type_symbol
_atom_site_label
_atom_site_fract_x
_atom_site_fract_y
_atom_site_fract_z
_atom_site_U_iso_or_equiv
_atom_site_thermal_displace_type
_atom_site_calc_flag
_atom_site_refinement_flags
_atom_site_occupancy
O O8A 0.95861(19) -0.22051(10) 0.09507(7) 0.0238(4) Uani . . 1.000
N N1A 0.8933(2) -0.12725(13) -0.03273(7) 0.0187(4) Uani . . 1.000
C C2A 0.8720(3) -0.08558(15) -0.09719(9) 0.0209(5) Uani . . 1.000
C C3A 0.7584(3) 0.02884(15) -0.10815(9) 0.0222(5) Uani . . 1.000
C C4A 0.6686(3) 0.09746(15) -0.05210(9) 0.0214(5) Uani . . 1.000
C C5A 0.5992(3) 0.11959(15) 0.07757(9) 0.0219(5) Uani . . 1.000
C C6A 0.6243(3) 0.06960(15) 0.14248(9) 0.0229(6) Uani . . 1.000
C C7A 0.7426(3) -0.04522(15) 0.15056(9) 0.0229(6) Uani . . 1.000
C C8A 0.8360(3) -0.11150(14) 0.09310(9) 0.0197(5) Uani . . 1.000
C C9A 0.8064(2) -0.06232(14) 0.02584(9) 0.0184(5) Uani . . 1.000
C C10A 0.6892(2) 0.05379(14) 0.01699(9) 0.0191(5) Uani . . 1.000
O O8B 0.5119(2) 0.26474(11) 0.43384(7) 0.0289(4) Uani . . 1.000
N N1B 0.3415(2) 0.34458(13) 0.56217(7) 0.0211(5) Uani . . 1.000
C C2B 0.2570(3) 0.37760(16) 0.62674(9) 0.0238(6) Uani . . 1.000
C C3B 0.1388(3) 0.49152(16) 0.63874(10) 0.0248(6) Uani . . 1.000
C C4B 0.1154(3) 0.56968(15) 0.58402(10) 0.0238(6) Uani . . 1.000
C C5B 0.1894(3) 0.61195(15) 0.45628(10) 0.0252(6) Uani . . 1.000
C C6B 0.2788(3) 0.57123(15) 0.39144(10) 0.0257(6) Uani . . 1.000
C C7B 0.3882(3) 0.45410(15) 0.38126(10) 0.0243(6) Uani . . 1.000
C C8B 0.4086(3) 0.37736(15) 0.43729(9) 0.0208(5) Uani . . 1.000
C C9B 0.3184(2) 0.41853(14) 0.50507(9) 0.0210(5) Uani . . 1.000
C C10B 0.2053(3) 0.53570(14) 0.51521(9) 0.0195(5) Uani . . 1.000
O O21C 0.15999(19) -0.16791(10) 0.30535(6) 0.0260(4) Uani . . 1.000
O O22C 0.48654(18) -0.16222(10) 0.28542(6) 0.0228(4) Uani . . 1.000
O O31C 0.0193(2) 0.23422(10) 0.30989(7) 0.0308(4) Uani . . 1.000
O O32C 0.1598(3) 0.07037(11) 0.25293(7) 0.0419(5) Uani . . 1.000
N N1C 0.3323(2) -0.10391(12) 0.43700(7) 0.0200(4) Uani . . 1.000
N N4C 0.1298(2) 0.13360(12) 0.43093(7) 0.0203(4) Uani . . 1.000
C C2C 0.2662(2) -0.05207(14) 0.37784(9) 0.0174(5) Uani . . 1.000
C C3C 0.1692(2) 0.06694(14) 0.37473(9) 0.0178(5) Uani . . 1.000
C C5C 0.1892(3) 0.08018(15) 0.48977(9) 0.0218(5) Uani . . 1.000
C C6C 0.2909(3) -0.03680(15) 0.49264(9) 0.0207(5) Uani . . 1.000
C C21C 0.3050(3) -0.13261(14) 0.31695(9) 0.0188(5) Uani . . 1.000
C C31C 0.1148(3) 0.12434(14) 0.30599(9) 0.0208(5) Uani . . 1.000
O O21D 0.63743(19) 0.32364(10) 0.19878(6) 0.0266(4) Uani . . 1.000
O O22D 0.96231(19) 0.33190(10) 0.18958(6) 0.0258(4) Uani . . 1.000
O O31D 0.5377(2) 0.72930(10) 0.16967(6) 0.0264(4) Uani . . 1.000
O O32D 0.6311(2) 0.56367(11) 0.23062(7) 0.0367(5) Uani . . 1.000
N N1D 0.8259(2) 0.37920(12) 0.04551(7) 0.0205(5) Uani . . 1.000
N N4D 0.6458(2) 0.61955(12) 0.04781(7) 0.0211(5) Uani . . 1.000
C C2D 0.7591(2) 0.43573(14) 0.10623(9) 0.0179(5) Uani . . 1.000
C C3D 0.6722(2) 0.55580(14) 0.10693(9) 0.0180(5) Uani . . 1.000
C C5D 0.7071(3) 0.56204(15) -0.01175(9) 0.0231(5) Uani . . 1.000
C C6D 0.7982(3) 0.44355(15) -0.01319(9) 0.0221(5) Uani . . 1.000
C C21D 0.7856(3) 0.35895(14) 0.17180(9) 0.0199(5) Uani . . 1.000
C C31D 0.6109(3) 0.61707(14) 0.17578(9) 0.0196(5) Uani . . 1.000
O O1W 0.5667(2) 0.17934(13) 0.31231(7) 0.0309(5) Uani . . 1.000
O O2W 1.0373(2) -0.30260(13) 0.21839(7) 0.0284(4) Uani . . 1.000
O O3W 0.2346(2) 0.47001(12) 0.18710(7) 0.0323(5) Uani . . 1.000
O O4W 0.7482(2) -0.05043(12) 0.33800(7) 0.0281(4) Uani . . 1.000
H H1A 0.970(3) -0.1983(18) -0.0256(10) 0.027(5) Uiso . . 1.000
H H2A 0.93400 -0.13360 -0.13610 0.0250 Uiso calc R 1.000
H H3A 0.74390 0.05860 -0.15440 0.0270 Uiso calc R 1.000
H H4A 0.59170 0.17510 -0.05950 0.0260 Uiso calc R 1.000
H H5A 0.52170 0.19800 0.07320 0.0260 Uiso calc R 1.000
H H6A 0.56040 0.11350 0.18290 0.0270 Uiso calc R 1.000
H H7A 0.75820 -0.07740 0.19620 0.0270 Uiso calc R 1.000
H H8A 0.985(3) -0.2451(19) 0.1394(12) 0.041(6) Uiso . . 1.000
H H1B 0.429(3) 0.2701(19) 0.5531(11) 0.037(6) Uiso . . 1.000
H H2B 0.27690 0.32360 0.66490 0.0290 Uiso calc R 1.000
H H3B 0.07510 0.51450 0.68470 0.0300 Uiso calc R 1.000
H H4B 0.03790 0.64760 0.59230 0.0290 Uiso calc R 1.000
H H5B 0.11670 0.69130 0.46180 0.0300 Uiso calc R 1.000
H H6B 0.26710 0.62320 0.35210 0.0310 Uiso calc R 1.000
H H7B 0.44800 0.42810 0.33550 0.0290 Uiso calc R 1.000
H H8B 0.532(4) 0.235(2) 0.3910(14) 0.057(7) Uiso . . 1.000
H H5C 0.16100 0.12370 0.53110 0.0260 Uiso calc R 1.000
H H6C 0.33250 -0.07040 0.53570 0.0250 Uiso calc R 1.000
H H31C -0.001(4) 0.268(2) 0.2680(14) 0.072(8) Uiso . . 1.000
H H5D 0.68780 0.60370 -0.05480 0.0280 Uiso calc R 1.000
H H6D 0.84220 0.40700 -0.05710 0.0270 Uiso calc R 1.000
H H31D 0.521(4) 0.759(2) 0.2090(14) 0.040(8) Uiso . . 1.000
H H11W 0.616(4) 0.218(2) 0.2751(14) 0.062(8) Uiso . . 1.000
H H12W 0.648(4) 0.105(3) 0.3151(14) 0.068(9) Uiso . . 1.000
H H21W 1.102(4) -0.268(2) 0.2426(13) 0.049(7) Uiso . . 1.000
H H22W 1.112(4) -0.374(2) 0.2136(13) 0.058(8) Uiso . . 1.000
H H31W 0.154(4) 0.427(2) 0.1901(13) 0.059(8) Uiso . . 1.000
H H32W 0.357(4) 0.425(2) 0.1939(12) 0.051(7) Uiso . . 1.000
H H41W 0.679(4) -0.089(2) 0.3201(13) 0.053(8) Uiso . . 1.000
H H42W 0.883(4) -0.090(2) 0.3266(13) 0.053(7) Uiso . . 1.000

loop_
_atom_type_symbol
_atom_type_description
_atom_type_scat_dispersion_real
_atom_type_scat_dispersion_imag
_atom_type_scat_source
C C 0.0033 0.0016 'International Tables Vol C Tables 4.2.6.8 and 6.1.1.4'
H H 0.0000 0.0000 'International Tables Vol C Tables 4.2.6.8 and 6.1.1.4'
N N 0.0061 0.0033 'International Tables Vol C Tables 4.2.6.8 and 6.1.1.4'
O O 0.0106 0.0060 'International Tables Vol C Tables 4.2.6.8 and 6.1.1.4'

loop_
_geom_angle_atom_site_label_1
_geom_angle_atom_site_label_2
_geom_angle_atom_site_label_3
_geom_angle
_geom_angle_publ_flag
C8A O8A H8A 112.6(14) no
C8B O8B H8B 114.4(16) no
C31C O31C H31C 112.9(15) no
C31D O31D H31D 109.4(16) no
H11W O1W H12W 111(2) no
C2A N1A C9A 122.66(15) no
C9A N1A H1A 116.6(12) no
C2A N1A H1A 120.7(12) no
H21W O2W H22W 107(2) no
C2B N1B C9B 122.59(15) no
C2B N1B H1B 121.8(13) no
C9B N1B H1B 115.5(13) no
H31W O3W H32W 107(2) no
C2C N1C C6C 116.18(14) no
C3C N4C C5C 116.10(14) no
H41W O4W H42W 106(2) no
C2D N1D C6D 116.29(14) no
C3D N4D C5D 116.12(14) no
N1A C2A C3A 120.33(16) no
C2A C3A C4A 119.70(16) no
C3A C4A C10A 120.52(16) no
C6A C5A C10A 119.66(16) no
C5A C6A C7A 121.47(16) no
C6A C7A C8A 120.77(16) no
C7A C8A C9A 118.43(15) no
O8A C8A C7A 125.39(16) no
O8A C8A C9A 116.17(15) no
N1A C9A C10A 118.75(15) no
C8A C9A C10A 121.31(15) no
N1A C9A C8A 119.94(15) no
C4A C10A C5A 123.63(15) no
C5A C10A C9A 118.33(15) no
C4A C10A C9A 118.04(15) no
C3A C2A H2A 120.00 no
N1A C2A H2A 120.00 no
C2A C3A H3A 120.00 no
C4A C3A H3A 120.00 no
C3A C4A H4A 120.00 no
C10A C4A H4A 120.00 no
C6A C5A H5A 120.00 no
C10A C5A H5A 120.00 no
C5A C6A H6A 119.00 no
C7A C6A H6A 119.00 no
C6A C7A H7A 120.00 no
C8A C7A H7A 120.00 no
N1B C2B C3B 120.20(16) no
C2B C3B C4B 119.67(17) no
C3B C4B C10B 120.60(16) no
C6B C5B C10B 119.78(16) no
C5B C6B C7B 121.73(17) no
C6B C7B C8B 120.29(17) no
O8B C8B C7B 125.32(16) no
O8B C8B C9B 116.00(15) no
C7B C8B C9B 118.67(16) no
N1B C9B C8B 119.90(15) no
C8B C9B C10B 121.09(15) no
N1B C9B C10B 119.01(15) no
C4B C10B C9B 117.87(15) no
C4B C10B C5B 123.72(16) no
C5B C10B C9B 118.42(16) no
N1B C2B H2B 120.00 no
C3B C2B H2B 120.00 no
C2B C3B H3B 120.00 no
C4B C3B H3B 120.00 no
C10B C4B H4B 120.00 no
C3B C4B H4B 120.00 no
C6B C5B H5B 120.00 no
C10B C5B H5B 120.00 no
C5B C6B H6B 119.00 no
C7B C6B H6B 119.00 no
C8B C7B H7B 120.00 no
C6B C7B H7B 120.00 no
N1C C2C C21C 114.64(14) no
C3C C2C C21C 124.18(15) no
N1C C2C C3C 121.18(15) no
N4C C3C C31C 118.15(14) no
C2C C3C C31C 119.83(15) no
N4C C3C C2C 121.97(15) no
N4C C5C C6C 122.19(16) no
N1C C6C C5C 122.28(16) no
O21C C21C O22C 126.34(16) no
O22C C21C C2C 116.00(16) no
O21C C21C C2C 117.53(16) no
O31C C31C C3C 114.38(15) no
O32C C31C C3C 120.99(15) no
O31C C31C O32C 124.62(17) no
C6C C5C H5C 119.00 no
N4C C5C H5C 119.00 no
N1C C6C H6C 119.00 no
C5C C6C H6C 119.00 no
C3D C2D C21D 124.09(15) no
N1D C2D C21D 114.73(14) no
N1D C2D C3D 121.18(15) no
N4D C3D C2D 122.03(15) no
N4D C3D C31D 118.29(14) no
C2D C3D C31D 119.66(15) no
N4D C5D C6D 122.37(16) no
N1D C6D C5D 121.96(16) no
O22D C21D C2D 115.54(16) no
O21D C21D C2D 116.96(17) no
O21D C21D O22D 127.30(16) no
O31D C31D O32D 124.94(16) no
O31D C31D C3D 114.10(14) no
O32D C31D C3D 120.96(15) no
C6D C5D H5D 119.00 no
N4D C5D H5D 119.00 no
N1D C6D H6D 119.00 no
C5D C6D H6D 119.00 no

loop_
_geom_bond_atom_site_label_1
_geom_bond_atom_site_label_2
_geom_bond_distance
_geom_bond_publ_flag
O8A C8A 1.348(2) no
O8A H8A 0.92(2) no
O8B C8B 1.343(2) no
O8B H8B 0.93(3) no
O21C C21C 1.243(2) no
O22C C21C 1.264(2) no
O31C C31C 1.302(2) no
O32C C31C 1.203(2) no
O31C H31C 0.90(3) no
O21D C21D 1.240(2) no
O22D C21D 1.263(2) no
O31D C31D 1.307(2) no
O32D C31D 1.209(2) no
O31D H31D 0.84(3) no
O1W H12W 0.92(3) no
O1W H11W 0.90(3) no
N1A C9A 1.377(2) no
N1A C2A 1.326(2) no
N1A H1A 0.88(2) no
O2W H22W 0.87(2) no
O2W H21W 0.89(3) no
N1B C2B 1.328(2) no
N1B C9B 1.371(2) no
N1B H1B 0.94(2) no
O3W H31W 0.85(3) no
O3W H32W 0.89(3) no
N1C C2C 1.346(2) no
N1C C6C 1.335(2) no
N4C C5C 1.332(2) no
N4C C3C 1.342(2) no
O4W H41W 0.87(3) no
O4W H42W 0.92(3) no
N1D C6D 1.338(2) no
N1D C2D 1.347(2) no
N4D C5D 1.332(2) no
N4D C3D 1.341(2) no
C2A C3A 1.400(3) no
C3A C4A 1.365(2) no
C4A C10A 1.416(2) no
C5A C6A 1.369(2) no
C5A C10A 1.416(2) no
C6A C7A 1.406(3) no
C7A C8A 1.375(2) no
C8A C9A 1.413(2) no
C9A C10A 1.418(2) no
C2A H2A 0.9500 no
C3A H3A 0.9500 no
C4A H4A 0.9500 no
C5A H5A 0.9500 no
C6A H6A 0.9500 no
C7A H7A 0.9500 no
C2B C3B 1.397(3) no
C3B C4B 1.366(3) no
C4B C10B 1.412(3) no
C5B C10B 1.412(3) no
C5B C6B 1.365(3) no
C6B C7B 1.410(2) no
C7B C8B 1.374(3) no
C8B C9B 1.417(2) no
C9B C10B 1.416(2) no
C2B H2B 0.9500 no
C3B H3B 0.9500 no
C4B H4B 0.9500 no
C5B H5B 0.9500 no
C6B H6B 0.9500 no
C7B H7B 0.9500 no
C2C C21C 1.519(2) no
C2C C3C 1.402(2) no
C3C C31C 1.507(2) no
C5C C6C 1.387(2) no
C5C H5C 0.9500 no
C6C H6C 0.9500 no
C2D C21D 1.522(2) no
C2D C3D 1.400(2) no
C3D C31D 1.509(2) no
C5D C6D 1.388(2) no
C5D H5D 0.9500 no
C6D H6D 0.9500 no

loop_
_geom_contact_atom_site_label_1
_geom_contact_atom_site_label_2
_geom_contact_distance
_geom_contact_site_symmetry_2
_geom_contact_publ_flag
O1W O21D 2.7750(19) . no
O1W O4W 2.743(2) . no
O1W O8B 2.5597(19) . no
O1W C31C 3.375(3) . no
O1W C3C 3.403(2) . no
O1W C8B 3.347(2) . no
O2W C8A 3.404(2) . no
O2W O8A 2.5967(19) . no
O2W O21C 2.7839(19) 1_655 no
O3W O21D 2.868(2) . no
O3W O22D 2.825(2) 1_455 no
O3W C5D 3.387(2) 2_665 no
O4W O22C 2.8637(19) . no
O4W C5C 3.407(2) 2_656 no
O4W O21C 2.779(2) 1_655 no
O4W C2C 3.288(2) . no
O4W O1W 2.743(2) . no
O8A C4A 3.280(2) 2_755 no
O8A O31D 3.221(2) 1_545 no
O8A C6D 3.119(2) 2_755 no
O8A N1A 2.6946(19) . no
O8A O2W 2.5967(19) . no
O8B N1C 3.1869(19) 2_656 no
O8B O1W 2.5597(19) . no
O8B C6C 3.062(2) 2_656 no
O8B N1B 2.6891(19) . no
O21C C6B 3.403(2) 1_545 no
O21C O2W 2.7839(19) 1_455 no
O21C O32C 2.9771(18) . no
O21C N1C 3.1941(19) . no
O21C O4W 2.779(2) 1_455 no
O21D C6A 3.344(2) . no
O21D O1W 2.7750(19) . no
O21D N1D 3.1507(18) . no
O21D O32D 2.9819(18) . no
O21D O3W 2.868(2) . no
O22C C2B 3.239(2) 2_656 no
O22C C7A 3.368(2) . no
O22C N1C 3.0155(18) . no
O22C C31D 3.347(2) 1_545 no
O22C O31D 2.5939(17) 1_545 no
O22C O4W 2.8637(19) . no
O22C O32C 3.155(2) . no
O22D N1D 3.0449(18) . no
O22D C31C 3.305(2) 1_655 no
O22D O32D 3.1241(18) . no
O22D O31C 2.5705(18) 1_655 no
O22D C2A 3.385(2) 2_755 no
O22D O3W 2.825(2) 1_655 no
O31C O22D 2.5705(18) 1_455 no
O31C C3B 3.340(2) 2_566 no
O31C C4B 3.077(2) 2_566 no
O31C N4C 2.6799(19) . no
O31C C21D 3.379(2) 1_455 no
O31D C8A 3.309(2) 1_565 no
O31D N4D 2.6776(18) . no
O31D C3A 3.316(2) 2_665 no
O31D C7A 3.368(2) 1_565 no
O31D C4A 3.200(2) 2_665 no
O31D C21C 3.339(2) 1_565 no
O31D O22C 2.5939(17) 1_565 no
O31D O8A 3.221(2) 1_565 no
O32C O21C 2.9771(18) . no
O32C C3A 3.027(2) 2_655 no
O32C C21C 2.666(2) . no
O32C O22C 3.155(2) . no
O32C C2A 3.043(2) 2_655 no
O32D O22D 3.1241(18) . no
O32D O21D 2.9819(18) . no
O32D C21D 2.650(2) . no
O32D C3B 3.125(2) 2_666 no
O32D C2B 3.152(2) 2_666 no
N1A C10A 3.294(2) 2_755 no
N1A O8A 2.6946(19) . no
N1A N1D 3.106(2) 2_755 no
N1B N1C 3.127(2) 2_656 no
N1B C5B 3.371(3) 2_666 no
N1B O8B 2.6891(19) . no
N1B C6B 3.315(3) 2_666 no
N1C N1B 3.127(2) 2_656 no
N1C O8B 3.1869(19) 2_656 no
N1C O22C 3.0155(18) . no
N1C N4C 2.810(2) . no
N1C O21C 3.1941(19) . no
N1D O22D 3.0449(18) . no
N1D O21D 3.1507(18) . no
N1D N1A 3.106(2) 2_755 no
N1D N4D 2.810(2) . no
N1D C5D 3.434(3) 2_765 no
N4C N1C 2.810(2) . no
N4C O31C 2.6799(19) . no
N4D N1D 2.810(2) . no
N4D O31D 2.6776(18) . no
N1C H1B 2.22(2) 2_656 no
N1D H1A 2.26(2) 2_755 no
N4C H4B 2.6000 2_566 no
N4D H4A 2.5500 2_665 no
C2A C5A 3.339(3) 2_655 no
C2A C8A 3.524(3) 2_755 no
C2A C6A 3.493(3) 2_755 no
C2A O22D 3.385(2) 2_755 no
C2A C7A 3.440(3) 2_755 no
C2A O32C 3.043(2) 2_655 no
C2B C7B 3.563(3) 2_666 no
C2B O32D 3.152(2) 2_666 no
C2B O22C 3.239(2) 2_656 no
C2B C6B 3.378(3) 2_666 no
C2C O4W 3.288(2) . no
C3A C6A 3.343(3) 2_655 no
C3A C5A 3.385(3) 2_655 no
C3A C8A 3.272(3) 2_755 no
C3A C7A 3.458(3) 2_755 no
C3A O31D 3.316(2) 2_665 no
C3A O32C 3.027(2) 2_655 no
C3B C6B 3.311(3) 2_566 no
C3B O31C 3.340(2) 2_566 no
C3B C7B 3.453(3) 2_666 no
C3B O32D 3.125(2) 2_666 no
C3B C7B 3.575(3) 2_566 no
C3C O1W 3.403(2) . no
C4A O31D 3.200(2) 2_665 no
C4A C10A 3.414(3) 2_655 no
C4A C8A 3.423(3) 2_755 no
C4A O8A 3.280(2) 2_755 no
C4A C9A 3.366(3) 2_655 no
C4B C6B 3.539(3) 2_566 no
C4B C7B 3.511(3) 2_566 no
C4B C8B 3.464(3) 2_666 no
C4B C7B 3.511(3) 2_666 no
C4B C8B 3.563(3) 2_566 no
C4B O31C 3.077(2) 2_566 no
C5A C3A 3.385(3) 2_655 no
C5A C2A 3.339(3) 2_655 no
C5B C10B 3.597(3) 2_566 no
C5B N1B 3.371(3) 2_666 no
C5B C9B 3.493(3) 2_666 no
C5B C9B 3.570(3) 2_566 no
C5C C6C 3.446(3) 2_556 no
C5C O4W 3.407(2) 2_656 no
C5C C6C 3.532(3) 2_656 no
C5D N1D 3.434(3) 2_765 no
C5D C5D 3.527(3) 2_665 no
C5D C6D 3.451(3) 2_665 no
C5D C6D 3.491(3) 2_765 no
C5D O3W 3.387(2) 2_665 no
C6A O21D 3.344(2) . no
C6A C2A 3.493(3) 2_755 no
C6A C3A 3.343(3) 2_655 no
C6B C4B 3.539(3) 2_566 no
C6B C3B 3.311(3) 2_566 no
C6B N1B 3.315(3) 2_666 no
C6B C2B 3.378(3) 2_666 no
C6B O21C 3.403(2) 1_565 no
C6C C6C 3.295(3) 2_656 no
C6C C5C 3.532(3) 2_656 no
C6C O8B 3.062(2) 2_656 no
C6C C5C 3.446(3) 2_556 no
C6D C5D 3.491(3) 2_765 no
C6D C5D 3.451(3) 2_665 no
C6D C6D 3.531(3) 2_765 no
C6D O8A 3.119(2) 2_755 no
C7A O22C 3.368(2) . no
C7A C3A 3.458(3) 2_755 no
C7A C2A 3.440(3) 2_755 no
C7A O31D 3.368(2) 1_545 no
C7B C4B 3.511(3) 2_566 no
C7B C4B 3.511(3) 2_666 no
C7B C3B 3.575(3) 2_566 no
C7B C2B 3.563(3) 2_666 no
C7B C3B 3.453(3) 2_666 no
C8A C4A 3.423(3) 2_755 no
C8A O31D 3.309(2) 1_545 no
C8A O2W 3.404(2) . no
C8A C2A 3.524(3) 2_755 no
C8A C3A 3.272(3) 2_755 no
C8B O1W 3.347(2) . no
C8B C10B 3.383(3) 2_666 no
C8B C4B 3.464(3) 2_666 no
C8B C4B 3.563(3) 2_566 no
C9A C9A 3.398(2) 2_755 no
C9A C10A 3.466(2) 2_755 no
C9A C4A 3.366(3) 2_655 no
C9B C10B 3.567(3) 2_566 no
C9B C5B 3.570(3) 2_566 no
C9B C9B 3.560(2) 2_666 no
C9B C5B 3.493(3) 2_666 no
C9B C10B 3.430(3) 2_666 no
C10A N1A 3.294(2) 2_755 no
C10A C10A 3.380(2) 2_655 no
C10A C4A 3.414(3) 2_655 no
C10A C9A 3.466(2) 2_755 no
C10B C10B 3.318(3) 2_566 no
C10B C8B 3.383(3) 2_666 no
C10B C9B 3.430(3) 2_666 no
C10B C5B 3.597(3) 2_566 no
C10B C9B 3.567(3) 2_566 no
C21C O32C 2.666(2) . no
C21C O31D 3.339(2) 1_545 no
C21D O31C 3.379(2) 1_655 no
C21D O32D 2.650(2) . no
C31C O1W 3.375(3) . no
C31C O22D 3.305(2) 1_455 no
C31D O22C 3.347(2) 1_565 no

loop_
_geom_hbond_atom_site_label_D
_geom_hbond_atom_site_label_H
_geom_hbond_atom_site_label_A
_geom_hbond_site_symmetry_A
_geom_hbond_distance_DH
_geom_hbond_distance_HA
_geom_hbond_distance_DA
_geom_hbond_angle_DHA
_geom_hbond_publ_flag
N1A H1A O8A . 0.88(2) 2.322(19) 2.6946(19) 105.3(15) yes
N1A H1A N1D 2_755 0.88(2) 2.26(2) 3.106(2) 161.4(17) yes
N1B H1B O8B . 0.94(2) 2.29(2) 2.6891(19) 105.0(15) yes
N1B H1B N1C 2_656 0.94(2) 2.22(2) 3.127(2) 161.8(18) yes
O8A H8A O2W . 0.92(2) 1.68(2) 2.5967(19) 175(2) yes
O8B H8B O1W . 0.90(3) 1.66(3) 2.5597(19) 179(4) yes
O31C H31C O22D 1_455 0.90(3) 1.68(3) 2.5705(18) 180(4) yes
O31D H31D O22C 1_565 0.84(3) 1.76(3) 2.5939(17) 173(2) yes
O1W H11W O21D . 0.90(3) 1.90(3) 2.7750(19) 163(3) yes
O1W H12W O4W . 0.92(3) 1.85(3) 2.743(2) 164(3) yes
O2W H21W O21C 1_655 0.89(3) 1.92(2) 2.7839(19) 163(2) yes
O2W H22W O3W 1_645 0.87(3) 1.90(2) 2.753(2) 166(3) yes
O3W H31W O22D 1_455 0.85(3) 1.98(3) 2.825(2) 176(2) yes
O3W H32W O21D . 0.89(3) 1.98(3) 2.868(2) 174(2) yes
O4W H41W O22C . 0.87(3) 2.00(3) 2.8637(19) 172(2) yes
O4W H42W O21C 1_655 0.92(3) 1.87(3) 2.779(2) 178.2(12) yes
C2A H2A O22D 2_755 0.95 2.53 3.385(2) 149 no
C2A H2A O32C 2_655 0.95 2.46 3.043(2) 120 no
C2B H2B O22C 2_656 0.95 2.41 3.239(2) 146 no
C3A H3A O32C 2_655 0.95 2.43 3.027(2) 121 no
C4A H4A O31D 2_665 0.95 2.52 3.200(2) 129 no
C4A H4A N4D 2_665 0.95 2.55 3.482(2) 166 no
C4B H4B O31C 2_566 0.95 2.36 3.077(2) 132 no
C4B H4B N4C 2_566 0.95 2.60 3.509(2) 160 no
C6B H6B O21C 1_565 0.95 2.56 3.403(2) 148 no
C6C H6C O8B 2_656 0.95 2.36 3.062(2) 130 no
C6D H6D O8A 2_755 0.95 2.37 3.119(2) 135 no

loop_
_geom_torsion_atom_site_label_1
_geom_torsion_atom_site_label_2
_geom_torsion_atom_site_label_3
_geom_torsion_atom_site_label_4
_geom_torsion
_geom_torsion_publ_flag
C9A N1A C2A C3A 0.3(3) no
C2A N1A C9A C8A -179.55(18) no
C2A N1A C9A C10A 0.1(2) no
C9B N1B C2B C3B 0.1(3) no
C2B N1B C9B C8B -178.57(18) no
C2B N1B C9B C10B 1.9(3) no
C6C N1C C2C C3C 3.2(2) no
C6C N1C C2C C21C -176.56(16) no
C2C N1C C6C C5C -1.2(3) no
C3C N4C C5C C6C 1.7(3) no
C5C N4C C3C C31C -176.92(17) no
C5C N4C C3C C2C 0.3(2) no
C2D N1D C6D C5D 0.4(3) no
C6D N1D C2D C21D 177.68(16) no
C6D N1D C2D C3D -2.1(2) no
C5D N4D C3D C31D 178.30(17) no
C5D N4D C3D C2D 0.0(2) no
C3D N4D C5D C6D -1.7(3) no
N1A C2A C3A C4A -0.3(3) no
C2A C3A C4A C10A -0.1(3) no
C3A C4A C10A C5A -179.52(19) no
C3A C4A C10A C9A 0.4(3) no
C10A C5A C6A C7A 1.8(3) no
C6A C5A C10A C9A -1.1(3) no
C6A C5A C10A C4A 178.88(19) no
C5A C6A C7A C8A -0.5(3) no
C6A C7A C8A C9A -1.4(3) no
C6A C7A C8A O8A 177.28(19) no
O8A C8A C9A N1A 2.9(3) no
C7A C8A C9A C10A 2.1(3) no
C7A C8A C9A N1A -178.32(17) no
O8A C8A C9A C10A -176.72(15) no
N1A C9A C10A C5A 179.54(15) no
N1A C9A C10A C4A -0.4(2) no
C8A C9A C10A C4A 179.18(17) no
C8A C9A C10A C5A -0.9(2) no
N1B C2B C3B C4B -1.9(3) no
C2B C3B C4B C10B 1.6(3) no
C3B C4B C10B C5B -179.3(2) no
C3B C4B C10B C9B 0.4(3) no
C6B C5B C10B C4B -179.0(2) no
C6B C5B C10B C9B 1.3(3) no
C10B C5B C6B C7B -0.1(3) no
C5B C6B C7B C8B -0.4(3) no
C6B C7B C8B C9B -0.2(3) no
C6B C7B C8B O8B -178.9(2) no
C7B C8B C9B N1B -178.09(17) no
C7B C8B C9B C10B 1.4(3) no
O8B C8B C9B C10B -179.85(17) no
O8B C8B C9B N1B 0.7(3) no
N1B C9B C10B C5B 177.59(17) no
N1B C9B C10B C4B -2.1(3) no
C8B C9B C10B C5B -1.9(3) no
C8B C9B C10B C4B 178.37(18) no
N1C C2C C21C O22C -76.80(19) no
N1C C2C C21C O21C 99.36(18) no
N1C C2C C3C N4C -2.9(2) no
N1C C2C C3C C31C 174.29(15) no
C21C C2C C3C N4C 176.83(16) no
C21C C2C C3C C31C -6.0(2) no
C3C C2C C21C O21C -80.4(2) no
C3C C2C C21C O22C 103.44(19) no
N4C C3C C31C O31C -4.8(2) no
C2C C3C C31C O32C -2.6(3) no
N4C C3C C31C O32C 174.67(19) no
C2C C3C C31C O31C 177.85(16) no
N4C C5C C6C N1C -1.3(3) no
N1D C2D C3D N4D 2.0(2) no
N1D C2D C3D C31D -176.30(15) no
C21D C2D C3D N4D -177.78(16) no
C21D C2D C3D C31D 3.9(2) no
N1D C2D C21D O21D -94.22(18) no
N1D C2D C21D O22D 80.96(18) no
C3D C2D C21D O21D 85.6(2) no
C3D C2D C21D O22D -99.27(19) no
N4D C3D C31D O31D -0.4(2) no
N4D C3D C31D O32D 179.85(17) no
C2D C3D C31D O31D 177.93(15) no
C2D C3D C31D O32D -1.8(3) no
N4D C5D C6D N1D 1.5(3) no

loop_
_cod_related_entry_id
_cod_related_entry_database
_cod_related_entry_code
1 ChemSpider 30655087
